data_7101179
loop_
_publ_author_name
'Cameron, T. Stanley'
'Decken, Andreas'
'Kowalczyk, Radoslaw M.'
'McInnes, Eric J. L.'
'Passmore, Jack'
'Rawson, Jeremy M.'
'Shuvaev, Konstantin V.'
'Thompson, Laurence K.'

_publ_section_title
;
 Characterisation of the thermally accessible spin triplet state
 in dimers of the 7\p ClCNSSS+&#x02D9; in the solid state
;
_journal_coden_ASTM CHCOFS
_journal_issue 21
_journal_name_full
;
 Chemical Communications (Cambridge, United Kingdom)
;
_journal_page_first 2277
_journal_page_last 2279
_journal_paper_doi 10.1039/b602843h
_journal_year 2006
_chemical_formula_sum 'C As Br F6 N S3'
_chemical_formula_weight 391.03
_space_group_IT_number 2
_symmetry_cell_setting triclinic
_symmetry_space_group_name_Hall '-P 1'
_symmetry_space_group_name_H-M 'P -1'
_atom_sites_solution_primary direct
_atom_sites_solution_secondary difmap
_audit_creation_method SHELXL-97
_cell_angle_alpha 88.791(1)
_cell_angle_beta 84.421(1)
_cell_angle_gamma 70.508(1)
_cell_formula_units_Z 2
_cell_length_a 6.1479(4)
_cell_length_b 7.9522(5)
_cell_length_c 9.9240(6)
_cell_measurement_temperature 198(1)
_cell_volume 455.17(5)
_computing_cell_refinement 'Bruker XSCANS'
_computing_data_collection 'Bruker XSCANS'
_computing_data_reduction 'Bruker SHELXTL'
_computing_molecular_graphics 'Bruker SHELXTL'
_computing_publication_material 'Bruker SHELXTL'
_computing_structure_refinement 'SHELXL-97 (Sheldrick, 1997)'
_computing_structure_solution 'SHELXS-97 (Sheldrick, 1990)'
_diffrn_ambient_temperature 198(1)
_diffrn_measured_fraction_theta_full 0.956
_diffrn_measured_fraction_theta_max 0.956
_diffrn_measurement_device_type 'Bruker P4'
_diffrn_measurement_method '\w scans'
_diffrn_radiation_monochromator graphite
_diffrn_radiation_source 'fine-focus sealed tube'
_diffrn_radiation_type MoK\a
_diffrn_radiation_wavelength 0.71073
_diffrn_reflns_av_R_equivalents 0.0168
_diffrn_reflns_av_sigmaI/netI 0.0247
_diffrn_reflns_limit_h_max 7
_diffrn_reflns_limit_h_min -7
_diffrn_reflns_limit_k_max 10
_diffrn_reflns_limit_k_min -9
_diffrn_reflns_limit_l_max 12
_diffrn_reflns_limit_l_min -12
_diffrn_reflns_number 3186
_diffrn_reflns_theta_full 27.46
_diffrn_reflns_theta_max 27.46
_diffrn_reflns_theta_min 2.06
_exptl_absorpt_coefficient_mu 8.856
_exptl_absorpt_correction_type multi-scan
_exptl_absorpt_process_details 'SADABS (Sheldrick, 1997)'
_exptl_crystal_colour Red/Green
_exptl_crystal_density_diffrn 2.853
_exptl_crystal_density_method 'not measured'
_exptl_crystal_description Parralelepiped
_exptl_crystal_F_000 366
_exptl_crystal_size_max 0.25
_exptl_crystal_size_mid 0.2
_exptl_crystal_size_min 0.125
_refine_diff_density_max 0.744
_refine_diff_density_min -0.515
_refine_diff_density_rms 0.098
_refine_ls_extinction_method none
_refine_ls_goodness_of_fit_ref 1.081
_refine_ls_matrix_type full
_refine_ls_number_parameters 118
_refine_ls_number_reflns 1989
_refine_ls_number_restraints 0
_refine_ls_restrained_S_all 1.081
_refine_ls_R_factor_all 0.0254
_refine_ls_R_factor_gt 0.0234
_refine_ls_shift/su_max 0.000
_refine_ls_shift/su_mean 0.000
_refine_ls_structure_factor_coef Fsqd
_refine_ls_weighting_details 'calc w=1/[\s^2^(Fo^2^)+(0.0353P)^2^+0.3375P] where P=(Fo^2^+2Fc^2^)/3'
_refine_ls_weighting_scheme calc
_refine_ls_wR_factor_gt 0.0640
_refine_ls_wR_factor_ref 0.0647
_reflns_number_gt 1845
_reflns_number_total 1989
_reflns_threshold_expression >2sigma(I)
_cod_data_source_file b602843h.txt
_cod_depositor_comments
;
The following automatic conversions were performed:
'_symmetry_cell_setting' value 'Triclinic' changed to 'triclinic'
according to '/home/saulius/struct/CIF-dictionaries/cif_core.dic'
dictionary named 'cif_core.dic' version 2.4.1 from 2010-06-29.

Automatic conversion script
Id: cif_fix_enum 1527 2010-12-29 10:47:43Z saulius 
;
_cod_original_sg_symbol_H-M P-1
_cod_database_code 7101179

loop_
_symmetry_equiv_pos_as_xyz
'x, y, z'
'-x, -y, -z'

loop_
_atom_site_label
_atom_site_type_symbol
_atom_site_fract_x
_atom_site_fract_y
_atom_site_fract_z
_atom_site_U_iso_or_equiv
_atom_site_adp_type
_atom_site_occupancy
_atom_site_symmetry_multiplicity
_atom_site_calc_flag
C1 C 0.4635(5) 0.7647(4) 0.2323(3) 0.0227(5) Uani 1 1 d
N2 N 0.4044(4) 0.7229(3) 0.3528(2) 0.0252(5) Uani 1 1 d
S3 S 0.53568(13) 0.75756(9) 0.47830(7) 0.02607(16) Uani 1 1 d
S4 S 0.76471(12) 0.87309(10) 0.38288(7) 0.02608(16) Uani 1 1 d
S5 S 0.67852(12) 0.85943(10) 0.19285(7) 0.02586(16) Uani 1 1 d
Br Br 0.32433(5) 0.72488(4) 0.08442(3) 0.03100(10) Uani 1 1 d
As As 0.02648(5) 0.28342(3) 0.24113(3) 0.02016(10) Uani 1 1 d
F1 F -0.1441(5) 0.4296(3) 0.1359(3) 0.0593(7) Uani 1 1 d
F2 F 0.1995(4) 0.1316(3) 0.3476(2) 0.0471(6) Uani 1 1 d
F3 F -0.1770(5) 0.3555(4) 0.3758(3) 0.0718(8) Uani 1 1 d
F4 F -0.0887(5) 0.1245(3) 0.2043(3) 0.0664(7) Uani 1 1 d
F5 F 0.2317(4) 0.2037(4) 0.1108(2) 0.0667(8) Uani 1 1 d
F6 F 0.1420(5) 0.4376(4) 0.2832(3) 0.0725(9) Uani 1 1 d

loop_
_atom_site_aniso_label
_atom_site_aniso_U_11
_atom_site_aniso_U_22
_atom_site_aniso_U_33
_atom_site_aniso_U_23
_atom_site_aniso_U_13
_atom_site_aniso_U_12
C1 0.0219(13) 0.0209(12) 0.0240(14) -0.0037(10) -0.0033(11) -0.0049(10)
N2 0.0295(12) 0.0259(12) 0.0212(12) -0.0029(9) -0.0026(10) -0.0102(9)
S3 0.0346(4) 0.0263(3) 0.0193(3) 0.0022(3) -0.0042(3) -0.0125(3)
S4 0.0235(3) 0.0357(4) 0.0215(4) -0.0014(3) -0.0036(3) -0.0126(3)
S5 0.0253(3) 0.0355(4) 0.0189(3) -0.0016(3) -0.0006(3) -0.0133(3)
Br 0.02955(17) 0.03947(18) 0.02588(17) -0.00698(12) -0.00656(12) -0.01249(13)
As 0.02295(15) 0.02013(15) 0.01773(15) 0.00158(10) -0.00352(11) -0.00725(11)
F1 0.0750(16) 0.0377(11) 0.0541(14) 0.0066(10) -0.0363(13) 0.0038(11)
F2 0.0661(14) 0.0354(10) 0.0273(10) 0.0032(8) -0.0201(10) 0.0038(9)
F3 0.0611(16) 0.0796(18) 0.0507(15) -0.0089(13) 0.0254(12) 0.0005(13)
F4 0.0877(19) 0.0568(15) 0.0787(18) 0.0062(13) -0.0280(15) -0.0507(14)
F5 0.0582(15) 0.0913(19) 0.0285(12) 0.0049(12) 0.0161(11) -0.0015(13)
F6 0.108(2) 0.0619(16) 0.080(2) 0.0172(14) -0.0416(17) -0.0629(16)

loop_
_atom_type_symbol
_atom_type_description
_atom_type_scat_dispersion_real
_atom_type_scat_dispersion_imag
_atom_type_scat_source
C C 0.0033 0.0016 'International Tables Vol C Tables 4.2.6.8 and 6.1.1.4'
N N 0.0061 0.0033 'International Tables Vol C Tables 4.2.6.8 and 6.1.1.4'
F F 0.0171 0.0103 'International Tables Vol C Tables 4.2.6.8 and 6.1.1.4'
S S 0.1246 0.1234 'International Tables Vol C Tables 4.2.6.8 and 6.1.1.4'
As As 0.0499 2.0058 'International Tables Vol C Tables 4.2.6.8 and 6.1.1.4'
Br Br -0.2901 2.4595 'International Tables Vol C Tables 4.2.6.8 and 6.1.1.4'

loop_
_geom_angle_atom_site_label_1
_geom_angle_atom_site_label_2
_geom_angle_atom_site_label_3
_geom_angle
N2 C1 S5 123.9(2)
N2 C1 Br 121.7(2)
S5 C1 Br 114.34(16)
C1 N2 S3 119.6(2)
N2 S3 S4 102.03(9)
S5 S4 S3 96.62(4)
C1 S5 S4 97.80(10)
F6 As F5 92.68(16)
F6 As F1 90.82(13)
F5 As F1 90.27(13)
F6 As F4 177.94(12)
F5 As F4 88.35(15)
F1 As F4 90.97(13)
F6 As F3 88.45(16)
F5 As F3 177.62(13)
F1 As F3 91.81(14)
F4 As F3 90.46(16)
F6 As F2 90.03(12)
F5 As F2 89.56(11)
F1 As F2 179.14(11)
F4 As F2 88.19(12)
F3 As F2 88.35(13)

loop_
_geom_bond_atom_site_label_1
_geom_bond_atom_site_label_2
_geom_bond_distance
C1 N2 1.285(4)
C1 S5 1.738(3)
C1 Br 1.852(3)
N2 S3 1.624(2)
S3 S4 2.0714(10)
S4 S5 2.0224(10)
As F6 1.686(2)
As F5 1.688(2)
As F1 1.700(2)
As F4 1.702(2)
As F3 1.705(2)
As F2 1.7357(18)
